data_2225544
loop_
_publ_author_name
'Jotani, Mukesh M.'
'Baldaniya, Bharat B.'
'Tiekink, Edward R. T.'

_publ_section_title
;
 <i>N</i>-(2-Oxo-2<i>H</i>-chromen-3-yl)benzamide
;
_journal_coeditor_code HG2654
_journal_issue 4
_journal_name_full 'Acta Crystallographica Section E'
_journal_page_first o778
_journal_paper_doi 10.1107/S1600536810008275
_journal_volume 66
_journal_year 2010
_chemical_formula_iupac 'C16 H11 N O3'
_chemical_formula_moiety 'C16 H11 N O3'
_chemical_formula_sum 'C16 H11 N O3'
_chemical_formula_weight 265.26
_chemical_name_systematic
;
<i>N</i>-(2-Oxo-2<i>H</i>-chromen-3-yl)benzamide
;
_space_group_IT_number 14
_symmetry_cell_setting monoclinic
_symmetry_space_group_name_Hall '-P 2ybc'
_symmetry_space_group_name_H-M 'P 1 21/c 1'
_atom_sites_solution_hydrogens geom
_atom_sites_solution_primary direct
_atom_sites_solution_secondary difmap
_audit_creation_method SHELXL-97
_cell_angle_alpha 90
_cell_angle_beta 102.044(3)
_cell_angle_gamma 90
_cell_formula_units_Z 4
_cell_length_a 12.519(4)
_cell_length_b 4.748(3)
_cell_length_c 21.167(4)
_cell_measurement_reflns_used 3699
_cell_measurement_temperature 293(2)
_cell_measurement_theta_max 29.6
_cell_measurement_theta_min 2.3
_cell_volume 1230.5(9)
_computing_cell_refinement 'APEX2 and SAINT (Bruker, 2004)'
_computing_data_collection 'APEX2 (Bruker, 2004)'
_computing_data_reduction 'SAINT and XPREP (Bruker, 2004)'
_computing_molecular_graphics 'ORTEP-3 (Farrugia, 1997) and DIAMOND (Brandenburg, 2006)'
_computing_publication_material 'publCIF (Westrip, 2010)'
_computing_structure_refinement 'SHELXL97 (Sheldrick, 2008)'
_computing_structure_solution 'SHELXS97 (Sheldrick, 2008)'
_diffrn_ambient_temperature 293(2)
_diffrn_measured_fraction_theta_full 1.000
_diffrn_measured_fraction_theta_max 1.000
_diffrn_measurement_device_type 'Bruker SMART APEX CCD diffractometer'
_diffrn_measurement_method '\w and \f scans'
_diffrn_radiation_monochromator graphite
_diffrn_radiation_source 'fine-focus sealed tube'
_diffrn_radiation_type MoK\a
_diffrn_radiation_wavelength 0.71073
_diffrn_reflns_av_R_equivalents 0.025
_diffrn_reflns_av_sigmaI/netI 0.021
_diffrn_reflns_limit_h_max 15
_diffrn_reflns_limit_h_min -16
_diffrn_reflns_limit_k_max 5
_diffrn_reflns_limit_k_min -6
_diffrn_reflns_limit_l_max 27
_diffrn_reflns_limit_l_min -27
_diffrn_reflns_number 13295
_diffrn_reflns_theta_full 27.5
_diffrn_reflns_theta_max 27.5
_diffrn_reflns_theta_min 1.7
_diffrn_standards_decay_% 0
_diffrn_standards_number 0
_exptl_absorpt_coefficient_mu 0.100
_exptl_absorpt_correction_T_max 0.995
_exptl_absorpt_correction_T_min 0.945
_exptl_absorpt_correction_type multi-scan
_exptl_absorpt_process_details '(SADABS; Sheldrick, 1996)'
_exptl_crystal_colour colourless
_exptl_crystal_density_diffrn 1.432
_exptl_crystal_density_method 'not measured'
_exptl_crystal_description block
_exptl_crystal_F_000 552
_exptl_crystal_size_max 0.40
_exptl_crystal_size_mid 0.22
_exptl_crystal_size_min 0.15
_refine_diff_density_max 0.18
_refine_diff_density_min -0.18
_refine_ls_extinction_method none
_refine_ls_goodness_of_fit_ref 1.11
_refine_ls_hydrogen_treatment mixed
_refine_ls_matrix_type full
_refine_ls_number_parameters 184
_refine_ls_number_reflns 2827
_refine_ls_number_restraints 1
_refine_ls_restrained_S_all 1.11
_refine_ls_R_factor_all 0.063
_refine_ls_R_factor_gt 0.040
_refine_ls_shift/su_max 0.001
_refine_ls_shift/su_max_lt 0.001
_refine_ls_shift/su_mean 0.000
_refine_ls_structure_factor_coef Fsqd
_refine_ls_weighting_details 'calc w=1/[\s^2^(Fo^2^)+(0.0491P)^2^+0.2124P] where P=(Fo^2^+2Fc^2^)/3'
_refine_ls_weighting_scheme calc
_refine_ls_wR_factor_gt 0.100
_refine_ls_wR_factor_ref 0.118
_reflns_number_gt 2029
_reflns_number_total 2827
_reflns_threshold_expression I>2\s(I)
_cod_data_source_file hg2654.cif
_cod_data_source_block I
_cod_original_sg_symbol_H-M 'P 21/c'
_cod_database_code 2225544
_cod_database_fobs_code 2225544

loop_
_symmetry_equiv_pos_as_xyz
'x, y, z'
'-x, y+1/2, -z+1/2'
'-x, -y, -z'
'x, -y-1/2, z-1/2'

loop_
_atom_site_type_symbol
_atom_site_label
_atom_site_fract_x
_atom_site_fract_y
_atom_site_fract_z
_atom_site_U_iso_or_equiv
_atom_site_adp_type
_atom_site_calc_flag
_atom_site_refinement_flags
_atom_site_occupancy
_atom_site_disorder_assembly
_atom_site_disorder_group
O O1 0.57658(10) 0.4385(3) 0.56046(6) 0.0705(4) Uani d . 1 . .
O O2 0.69047(9) 0.1338(2) 0.61603(5) 0.0526(3) Uani d . 1 . .
O O3 0.85472(10) 0.6200(3) 0.43753(6) 0.0667(4) Uani d . 1 . .
N N1 0.70508(10) 0.5787(3) 0.48003(6) 0.0443(3) Uani d D 1 . .
H H1N 0.6366(8) 0.619(4) 0.4767(8) 0.053 Uiso d D 1 . .
C C1 0.66406(13) 0.3252(3) 0.56770(7) 0.0469(4) Uani d . 1 . .
C C2 0.78915(12) -0.0059(3) 0.62787(7) 0.0426(3) Uani d . 1 . .
C C3 0.80701(14) -0.1960(3) 0.67819(7) 0.0534(4) Uani d . 1 . .
H H3 0.7545 -0.2255 0.7027 0.064 Uiso calc R 1 . .
C C4 0.90379(15) -0.3405(4) 0.69126(8) 0.0555(4) Uani d . 1 . .
H H4 0.9174 -0.4688 0.7252 0.067 Uiso calc R 1 . .
C C5 0.98102(14) -0.2972(4) 0.65453(8) 0.0552(4) Uani d . 1 . .
H H5 1.0463 -0.3974 0.6635 0.066 Uiso calc R 1 . .
C C6 0.96208(13) -0.1070(3) 0.60475(8) 0.0509(4) Uani d . 1 . .
H H6 1.0148 -0.0793 0.5802 0.061 Uiso calc R 1 . .
C C7 0.86511(12) 0.0452(3) 0.59038(7) 0.0414(3) Uani d . 1 . .
C C8 0.84018(12) 0.2473(3) 0.53927(7) 0.0440(4) Uani d . 1 . .
H H8 0.8909 0.2863 0.5140 0.053 Uiso calc R 1 . .
C C9 0.74390(12) 0.3800(3) 0.52784(6) 0.0403(3) Uani d . 1 . .
C C10 0.76069(13) 0.6840(3) 0.43656(7) 0.0440(4) Uani d . 1 . .
C C11 0.70075(12) 0.8878(3) 0.38827(7) 0.0408(3) Uani d . 1 . .
C C12 0.60296(13) 1.0138(3) 0.39149(7) 0.0500(4) Uani d . 1 . .
H H12 0.5684 0.9685 0.4250 0.060 Uiso calc R 1 . .
C C13 0.55600(14) 1.2065(4) 0.34538(8) 0.0579(4) Uani d . 1 . .
H H13 0.4901 1.2911 0.3481 0.069 Uiso calc R 1 . .
C C14 0.60574(15) 1.2743(4) 0.29565(8) 0.0584(5) Uani d . 1 . .
H H14 0.5738 1.4047 0.2646 0.070 Uiso calc R 1 . .
C C15 0.70244(15) 1.1497(4) 0.29178(8) 0.0590(5) Uani d . 1 . .
H H15 0.7360 1.1945 0.2578 0.071 Uiso calc R 1 . .
C C16 0.75030(14) 0.9590(3) 0.33763(7) 0.0510(4) Uani d . 1 . .
H H16 0.8165 0.8765 0.3348 0.061 Uiso calc R 1 . .

loop_
_atom_site_aniso_label
_atom_site_aniso_U_11
_atom_site_aniso_U_22
_atom_site_aniso_U_33
_atom_site_aniso_U_12
_atom_site_aniso_U_13
_atom_site_aniso_U_23
O1 0.0528(7) 0.0950(10) 0.0687(8) 0.0157(7) 0.0238(6) 0.0260(7)
O2 0.0523(7) 0.0612(7) 0.0488(6) 0.0031(5) 0.0209(5) 0.0136(5)
O3 0.0563(7) 0.0819(9) 0.0682(8) 0.0137(6) 0.0275(6) 0.0313(7)
N1 0.0458(7) 0.0477(7) 0.0413(7) -0.0018(6) 0.0135(6) 0.0049(5)
C1 0.0461(9) 0.0543(9) 0.0415(8) -0.0016(7) 0.0118(6) 0.0042(7)
C2 0.0472(8) 0.0423(8) 0.0390(7) -0.0038(6) 0.0106(6) -0.0016(6)
C3 0.0634(10) 0.0557(9) 0.0434(8) -0.0038(8) 0.0167(7) 0.0066(7)
C4 0.0685(11) 0.0486(9) 0.0471(9) -0.0004(8) 0.0063(8) 0.0074(7)
C5 0.0551(10) 0.0509(9) 0.0572(10) 0.0028(8) 0.0064(8) 0.0012(8)
C6 0.0508(9) 0.0525(9) 0.0512(9) -0.0005(7) 0.0149(7) -0.0009(7)
C7 0.0491(8) 0.0388(7) 0.0373(7) -0.0063(6) 0.0112(6) -0.0043(6)
C8 0.0504(9) 0.0449(8) 0.0401(7) -0.0046(7) 0.0175(6) -0.0009(6)
C9 0.0478(8) 0.0399(7) 0.0344(7) -0.0063(6) 0.0115(6) -0.0014(6)
C10 0.0487(9) 0.0443(8) 0.0407(8) -0.0043(7) 0.0130(6) 0.0005(6)
C11 0.0474(8) 0.0375(7) 0.0376(7) -0.0066(6) 0.0090(6) -0.0024(6)
C12 0.0514(9) 0.0547(9) 0.0462(8) -0.0042(8) 0.0157(7) 0.0005(7)
C13 0.0512(10) 0.0578(10) 0.0628(10) 0.0063(8) 0.0075(8) -0.0003(8)
C14 0.0706(12) 0.0501(9) 0.0506(9) 0.0028(8) 0.0037(8) 0.0078(8)
C15 0.0740(12) 0.0572(10) 0.0485(9) 0.0024(9) 0.0191(8) 0.0113(8)
C16 0.0570(9) 0.0527(9) 0.0463(8) 0.0035(8) 0.0177(7) 0.0036(7)

loop_
_atom_type_symbol
_atom_type_description
_atom_type_scat_dispersion_real
_atom_type_scat_dispersion_imag
_atom_type_scat_source
C C 0.0033 0.0016 'International Tables Vol C Tables 4.2.6.8 and 6.1.1.4'
H H 0.0000 0.0000 'International Tables Vol C Tables 4.2.6.8 and 6.1.1.4'
N N 0.0061 0.0033 'International Tables Vol C Tables 4.2.6.8 and 6.1.1.4'
O O 0.0106 0.0060 'International Tables Vol C Tables 4.2.6.8 and 6.1.1.4'

loop_
_geom_angle_atom_site_label_1
_geom_angle_atom_site_label_2
_geom_angle_atom_site_label_3
_geom_angle_site_symmetry_1
_geom_angle_site_symmetry_3
_geom_angle
_geom_angle_publ_flag
C1 O2 C2 . . 121.85(12) ?
C10 N1 C9 . . 126.13(13) ?
C10 N1 H1N . . 120.0(11) ?
C9 N1 H1N . . 113.5(11) ?
O1 C1 O2 . . 117.93(14) ?
O1 C1 C9 . . 124.25(14) ?
O2 C1 C9 . . 117.81(14) ?
O2 C2 C3 . . 116.77(14) ?
O2 C2 C7 . . 120.63(13) ?
C3 C2 C7 . . 122.60(15) ?
C4 C3 C2 . . 118.57(16) ?
C4 C3 H3 . . 120.7 ?
C2 C3 H3 . . 120.7 ?
C3 C4 C5 . . 120.47(15) ?
C3 C4 H4 . . 119.8 ?
C5 C4 H4 . . 119.8 ?
C6 C5 C4 . . 120.23(16) ?
C6 C5 H5 . . 119.9 ?
C4 C5 H5 . . 119.9 ?
C5 C6 C7 . . 120.90(15) ?
C5 C6 H6 . . 119.5 ?
C7 C6 H6 . . 119.5 ?
C2 C7 C6 . . 117.21(14) ?
C2 C7 C8 . . 118.97(14) ?
C6 C7 C8 . . 123.82(14) ?
C9 C8 C7 . . 119.94(14) ?
C9 C8 H8 . . 120.0 ?
C7 C8 H8 . . 120.0 ?
C8 C9 N1 . . 127.93(14) ?
C8 C9 C1 . . 120.79(13) ?
N1 C9 C1 . . 111.28(13) ?
O3 C10 N1 . . 121.95(14) ?
O3 C10 C11 . . 121.49(13) ?
N1 C10 C11 . . 116.55(14) ?
C12 C11 C16 . . 118.54(14) ?
C12 C11 C10 . . 124.99(14) ?
C16 C11 C10 . . 116.44(14) ?
C11 C12 C13 . . 120.41(15) ?
C11 C12 H12 . . 119.8 ?
C13 C12 H12 . . 119.8 ?
C14 C13 C12 . . 120.40(17) ?
C14 C13 H13 . . 119.8 ?
C12 C13 H13 . . 119.8 ?
C15 C14 C13 . . 119.71(16) ?
C15 C14 H14 . . 120.1 ?
C13 C14 H14 . . 120.1 ?
C14 C15 C16 . . 120.40(16) ?
C14 C15 H15 . . 119.8 ?
C16 C15 H15 . . 119.8 ?
C15 C16 C11 . . 120.53(16) ?
C15 C16 H16 . . 119.7 ?
C11 C16 H16 . . 119.7 ?

loop_
_geom_bond_atom_site_label_1
_geom_bond_atom_site_label_2
_geom_bond_site_symmetry_2
_geom_bond_distance
_geom_bond_publ_flag
O1 C1 . 1.2009(19) ?
O2 C1 . 1.3567(18) ?
O2 C2 . 1.3783(18) ?
O3 C10 . 1.2118(18) ?
N1 C10 . 1.3596(19) ?
N1 C9 . 1.3947(19) ?
N1 H1N . 0.867(9) ?
C1 C9 . 1.460(2) ?
C2 C3 . 1.378(2) ?
C2 C7 . 1.381(2) ?
C3 C4 . 1.369(2) ?
C3 H3 . 0.9300 ?
C4 C5 . 1.377(2) ?
C4 H4 . 0.9300 ?
C5 C6 . 1.370(2) ?
C5 H5 . 0.9300 ?
C6 C7 . 1.391(2) ?
C6 H6 . 0.9300 ?
C7 C8 . 1.431(2) ?
C8 C9 . 1.336(2) ?
C8 H8 . 0.9300 ?
C10 C11 . 1.492(2) ?
C11 C12 . 1.377(2) ?
C11 C16 . 1.388(2) ?
C12 C13 . 1.377(2) ?
C12 H12 . 0.9300 ?
C13 C14 . 1.369(3) ?
C13 H13 . 0.9300 ?
C14 C15 . 1.365(2) ?
C14 H14 . 0.9300 ?
C15 C16 . 1.371(2) ?
C15 H15 . 0.9300 ?
C16 H16 . 0.9300 ?

loop_
_geom_hbond_atom_site_label_D
_geom_hbond_atom_site_label_H
_geom_hbond_atom_site_label_A
_geom_hbond_site_symmetry_A
_geom_hbond_distance_DH
_geom_hbond_distance_HA
_geom_hbond_distance_DA
_geom_hbond_angle_DHA
N1 H1n O1 1_555 0.867(11) 2.236(16) 2.659(2) 110.0(14)
C8 H8 O3 1_555 0.93 2.24 2.822(3) 120

loop_
_geom_torsion_atom_site_label_1
_geom_torsion_atom_site_label_2
_geom_torsion_atom_site_label_3
_geom_torsion_atom_site_label_4
_geom_torsion_site_symmetry_1
_geom_torsion_site_symmetry_2
_geom_torsion_site_symmetry_3
_geom_torsion_site_symmetry_4
_geom_torsion
_geom_torsion_publ_flag
C2 O2 C1 O1 . . . . -179.90(14) ?
C2 O2 C1 C9 . . . . 0.1(2) ?
C1 O2 C2 C3 . . . . -179.91(13) ?
C1 O2 C2 C7 . . . . 0.0(2) ?
O2 C2 C3 C4 . . . . 179.59(14) ?
C7 C2 C3 C4 . . . . -0.3(2) ?
C2 C3 C4 C5 . . . . -0.4(2) ?
C3 C4 C5 C6 . . . . 0.5(3) ?
C4 C5 C6 C7 . . . . 0.0(2) ?
O2 C2 C7 C6 . . . . -179.11(13) ?
C3 C2 C7 C6 . . . . 0.7(2) ?
O2 C2 C7 C8 . . . . 0.5(2) ?
C3 C2 C7 C8 . . . . -179.65(14) ?
C5 C6 C7 C2 . . . . -0.6(2) ?
C5 C6 C7 C8 . . . . 179.82(14) ?
C2 C7 C8 C9 . . . . -1.0(2) ?
C6 C7 C8 C9 . . . . 178.53(14) ?
C7 C8 C9 N1 . . . . -179.05(13) ?
C7 C8 C9 C1 . . . . 1.1(2) ?
C10 N1 C9 C8 . . . . -2.5(2) ?
C10 N1 C9 C1 . . . . 177.37(14) ?
O1 C1 C9 C8 . . . . 179.34(16) ?
O2 C1 C9 C8 . . . . -0.7(2) ?
O1 C1 C9 N1 . . . . -0.5(2) ?
O2 C1 C9 N1 . . . . 179.48(12) ?
C9 N1 C10 O3 . . . . -3.4(2) ?
C9 N1 C10 C11 . . . . 177.89(13) ?
O3 C10 C11 C12 . . . . -166.43(15) ?
N1 C10 C11 C12 . . . . 12.3(2) ?
O3 C10 C11 C16 . . . . 11.7(2) ?
N1 C10 C11 C16 . . . . -169.62(14) ?
C16 C11 C12 C13 . . . . -0.2(2) ?
C10 C11 C12 C13 . . . . 177.90(14) ?
C11 C12 C13 C14 . . . . 0.3(3) ?
C12 C13 C14 C15 . . . . 0.1(3) ?
C13 C14 C15 C16 . . . . -0.5(3) ?
C14 C15 C16 C11 . . . . 0.6(3) ?
C12 C11 C16 C15 . . . . -0.3(2) ?
C10 C11 C16 C15 . . . . -178.48(14) ?

loop_
_cod_related_entry_id
_cod_related_entry_database
_cod_related_entry_code
1 ChemSpider 221353
